data_4323194
loop_
_publ_author_name
'Evgeny Todorov'
'Slavi C. Sevov'

_publ_section_title
;
 Intermetallic Frameworks: Synthesis, Characterization, and Bonding of
 K0.4Cd2 and Na26Cd141
;
_journal_name_full 'Inorganic Chemistry'
_journal_page_first 6341
_journal_page_last 6345
_journal_paper_doi 10.1021/ic980777h
_journal_volume 37
_journal_year 1998
_chemical_formula_sum 'Cd2 K0.37'
_chemical_formula_weight 239.17
_chemical_name_systematic
;
K0.4Cd2
;
_space_group_IT_number 140
_symmetry_cell_setting tetragonal
_symmetry_space_group_name_Hall '-I 4 2c'
_symmetry_space_group_name_H-M 'I 4/m c m'
_atom_sites_solution_hydrogens geom
_atom_sites_solution_primary direct
_atom_sites_solution_secondary difmap
_audit_creation_method SHELXL
_cell_angle_alpha 90.00
_cell_angle_beta 90.00
_cell_angle_gamma 90.00
_cell_formula_units_Z 4
_cell_length_a 9.169(1)
_cell_length_b 9.169(1)
_cell_length_c 2.8779(5)
_cell_measurement_temperature 293(2)
_cell_volume 241.95(6)
_computing_cell_refinement CAD4_(Enraf-Nonius,_1977)
_computing_data_collection CAD4_(Enraf-Nonius,_1977)
_computing_data_reduction SDP_Package_(Enraf-Nonius,_1985)
_computing_molecular_graphics 'SHELXTL (Siemens, 1994)'
_computing_publication_material 'SHELXTL (Siemens, 1994)'
_computing_structure_refinement 'SHELXL-93 (Sheldrick, 1993)'
_computing_structure_solution 'SHELXS-86 (Sheldrick, 1990)'
_diffrn_ambient_temperature 293(2)
_diffrn_measurement_device Enraf_Nonius_CAD4
_diffrn_measurement_method omega-2theta
_diffrn_radiation_monochromator graphite
_diffrn_radiation_source 'fine-focus sealed tube'
_diffrn_radiation_type MoK\a
_diffrn_radiation_wavelength 0.71073
_diffrn_reflns_av_R_equivalents 0.0296
_diffrn_reflns_av_sigmaI/netI 0.0091
_diffrn_reflns_limit_h_max 10
_diffrn_reflns_limit_h_min -10
_diffrn_reflns_limit_k_max 10
_diffrn_reflns_limit_k_min -10
_diffrn_reflns_limit_l_max 3
_diffrn_reflns_limit_l_min -3
_diffrn_reflns_number 778
_diffrn_reflns_theta_max 24.71
_diffrn_reflns_theta_min 3.14
_diffrn_standards_interval_count 200
_diffrn_standards_interval_time 120
_diffrn_standards_number 3
_exptl_absorpt_coefficient_mu 17.766
_exptl_crystal_colour gray-metallic
_exptl_crystal_density_diffrn 6.566
_exptl_crystal_description needle
_exptl_crystal_F_000 412
_exptl_crystal_size_max 0.40
_exptl_crystal_size_mid 0.05
_exptl_crystal_size_min 0.05
_refine_diff_density_max 0.560
_refine_diff_density_min -0.563
_refine_diff_density_rms 0.185
_refine_ls_extinction_coef 0.0293(19)
_refine_ls_extinction_expression Fc^*^=kFc[1+0.001xFc^2^\l^3^/sin(2\q)]^-1/4^
_refine_ls_extinction_method SHELXL
_refine_ls_goodness_of_fit_all 1.323
_refine_ls_goodness_of_fit_obs 1.323
_refine_ls_matrix_type full
_refine_ls_number_parameters 9
_refine_ls_number_reflns 72
_refine_ls_number_restraints 0
_refine_ls_restrained_S_all 1.323
_refine_ls_restrained_S_obs 1.323
_refine_ls_R_factor_all 0.0132
_refine_ls_R_factor_obs 0.0132
_refine_ls_shift/esd_max 0.000
_refine_ls_shift/esd_mean 0.000
_refine_ls_structure_factor_coef Fsqd
_refine_ls_weighting_details 'w=1/[\s^2^(Fo^2^)+(0.0176P)^2^+0.5724P] where P=(Fo^2^+2Fc^2^)/3'
_refine_ls_weighting_scheme calc
_refine_ls_wR_factor_all 0.0313
_refine_ls_wR_factor_obs 0.0313
_reflns_number_observed 72
_reflns_number_total 72
_reflns_observed_criterion >2sigma(I)
_cod_data_source_file ic980777h_1.cif
_cod_data_source_block K0.4Cd2
_cod_depositor_comments
;
The following automatic conversions were performed:

'_refine_ls_weighting_scheme' value 'calc
w=1/[\s^2^(Fo^2^)+(0.0176P)^2^+0.5724P] where P=(Fo^2^+2Fc^2^)/3' was
changed to 'calc'. New tag '_refine_ls_weighting_details' was
created. The value of the new tag was set to
'w=1/[\s^2^(Fo^2^)+(0.0176P)^2^+0.5724P] where P=(Fo^2^+2Fc^2^)/3'.

Automatic conversion script
Id: cif_fix_values 3143 2015-03-26 13:38:13Z robertas 
;
_cod_database_code 4323194

loop_
_symmetry_equiv_pos_as_xyz
'x, y, z'
'x, -y, z+1/2'
'x, y, -z'
'x, -y, -z+1/2'
'-y, x, z'
'y, x, z+1/2'
'-y, x, -z'
'y, x, -z+1/2'
'x+1/2, y+1/2, z+1/2'
'x+1/2, -y+1/2, z+1'
'x+1/2, y+1/2, -z+1/2'
'x+1/2, -y+1/2, -z+1'
'-y+1/2, x+1/2, z+1/2'
'y+1/2, x+1/2, z+1'
'-y+1/2, x+1/2, -z+1/2'
'y+1/2, x+1/2, -z+1'
'-x, -y, -z'
'-x, y, -z-1/2'
'-x, -y, z'
'-x, y, z-1/2'
'y, -x, -z'
'-y, -x, -z-1/2'
'y, -x, z'
'-y, -x, z-1/2'
'-x+1/2, -y+1/2, -z+1/2'
'-x+1/2, y+1/2, -z'
'-x+1/2, -y+1/2, z+1/2'
'-x+1/2, y+1/2, z'
'y+1/2, -x+1/2, -z+1/2'
'-y+1/2, -x+1/2, -z'
'y+1/2, -x+1/2, z+1/2'
'-y+1/2, -x+1/2, z'

loop_
_atom_site_aniso_label
_atom_site_aniso_U_11
_atom_site_aniso_U_22
_atom_site_aniso_U_33
_atom_site_aniso_U_23
_atom_site_aniso_U_13
_atom_site_aniso_U_12
Cd 0.0246(4) 0.0246(4) 0.0132(5) 0.000 0.000 0.00559(14)
K 0.022(2) 0.022(2) 0.422(110) 0.000 0.000 0.000

loop_
_atom_site_label
_atom_site_type_symbol
_atom_site_fract_x
_atom_site_fract_y
_atom_site_fract_z
_atom_site_U_iso_or_equiv
_atom_site_thermal_displace_type
_atom_site_occupancy
_atom_site_calc_flag
_atom_site_refinement_flags
_atom_site_disorder_group
Cd Cd 0.14741(3) 0.35259(3) 0.0000 0.0208(4) Uani 1 d S .
K K 0.0000 0.0000 0.0000 0.155(37) Uani 0.368(9) d SP .

loop_
_atom_type_symbol
_atom_type_description
_atom_type_scat_dispersion_real
_atom_type_scat_dispersion_imag
_atom_type_scat_source
Cd Cd -0.8075 1.2024 'International Tables Vol C Tables 4.2.6.8 and 6.1.1.4'
K K 0.2009 0.2494 'International Tables Vol C Tables 4.2.6.8 and 6.1.1.4'

loop_
_geom_angle_atom_site_label_1
_geom_angle_atom_site_label_2
_geom_angle_atom_site_label_3
_geom_angle
_geom_angle_site_symmetry_1
_geom_angle_site_symmetry_3
_geom_angle_publ_flag
Cd Cd Cd 180.0 1_556 1_554 ?
Cd Cd Cd 61.593(9) 1_556 25 ?
Cd Cd Cd 118.408(9) 1_554 25 ?
Cd Cd Cd 118.408(9) 1_556 25_554 ?
Cd Cd Cd 61.593(9) 1_554 25_554 ?
Cd Cd Cd 56.81(2) 25 25_554 ?
Cd Cd Cd 118.026(7) 1_556 18 ?
Cd Cd Cd 61.973(7) 1_554 18 ?
Cd Cd Cd 140.585(2) 25 18 ?
Cd Cd Cd 108.995(7) 25_554 18 ?
Cd Cd Cd 61.973(7) 1_556 2_565 ?
Cd Cd Cd 118.026(7) 1_554 2_565 ?
Cd Cd Cd 108.995(7) 25 2_565 ?
Cd Cd Cd 140.585(2) 25_554 2_565 ?
Cd Cd Cd 102.755(6) 18 2_565 ?
Cd Cd Cd 61.973(7) 1_556 18_556 ?
Cd Cd Cd 118.026(7) 1_554 18_556 ?
Cd Cd Cd 108.995(8) 25 18_556 ?
Cd Cd Cd 140.585(2) 25_554 18_556 ?
Cd Cd Cd 56.053(15) 18 18_556 ?
Cd Cd Cd 77.244(6) 2_565 18_556 ?
Cd Cd Cd 118.026(7) 1_556 2_564 ?
Cd Cd Cd 61.973(7) 1_554 2_564 ?
Cd Cd Cd 140.585(2) 25 2_564 ?
Cd Cd Cd 108.995(8) 25_554 2_564 ?
Cd Cd Cd 77.244(6) 18 2_564 ?
Cd Cd Cd 56.053(15) 2_565 2_564 ?
Cd Cd Cd 102.755(6) 18_556 2_564 ?
Cd Cd K 90.0 1_556 10_554 ?
Cd Cd K 90.0 1_554 10_554 ?
Cd Cd K 70.493(7) 25 10_554 ?
Cd Cd K 70.493(7) 25_554 10_554 ?
Cd Cd K 144.529(4) 18 10_554 ?
Cd Cd K 70.093(7) 2_565 10_554 ?
Cd Cd K 144.529(4) 18_556 10_554 ?
Cd Cd K 70.093(7) 2_564 10_554 ?
Cd Cd K 90.0 1_556 . ?
Cd Cd K 90.0 1_554 . ?
Cd Cd K 70.493(7) 25 . ?
Cd Cd K 70.493(7) 25_554 . ?
Cd Cd K 70.093(7) 18 . ?
Cd Cd K 144.529(4) 2_565 . ?
Cd Cd K 70.093(7) 18_556 . ?
Cd Cd K 144.529(4) 2_564 . ?
K Cd K 135.379(13) 10_554 . ?
Cd Cd K 112.326(4) 1_556 2_554 ?
Cd Cd K 67.674(4) 1_554 2_554 ?
Cd Cd K 82.636(10) 25 2_554 ?
Cd Cd K 60.686(5) 25_554 2_554 ?
Cd Cd K 60.431(5) 18 2_554 ?
Cd Cd K 158.726(4) 2_565 2_554 ?
Cd Cd K 82.156(9) 18_556 2_554 ?
Cd Cd K 125.091(8) 2_564 2_554 ?
K Cd K 131.179(11) 10_554 2_554 ?
K Cd K 22.326(4) . 2_554 ?
Cd Cd K 67.674(4) 1_556 9 ?
Cd Cd K 112.326(4) 1_554 9 ?
Cd Cd K 60.686(5) 25 9 ?
Cd Cd K 82.636(10) 25_554 9 ?
Cd Cd K 158.726(4) 18 9 ?
Cd Cd K 60.431(5) 2_565 9 ?
Cd Cd K 125.091(8) 18_556 9 ?
Cd Cd K 82.156(9) 2_564 9 ?
K Cd K 22.326(4) 10_554 9 ?
K Cd K 131.179(11) . 9 ?
K Cd K 138.882(12) 2_554 9 ?
Cd Cd K 67.675(4) 1_556 2 ?
Cd Cd K 112.326(4) 1_554 2 ?
Cd Cd K 60.686(5) 25 2 ?
Cd Cd K 82.636(11) 25_554 2 ?
Cd Cd K 82.156(9) 18 2 ?
Cd Cd K 125.091(8) 2_565 2 ?
Cd Cd K 60.431(6) 18_556 2 ?
Cd Cd K 158.726(4) 2_564 2 ?
K Cd K 131.179(11) 10_554 2 ?
K Cd K 22.326(4) . 2 ?
K Cd K 44.651(9) 2_554 2 ?
K Cd K 117.694(9) 9 2 ?
Cd Cd K 112.326(4) 1_556 9_554 ?
Cd Cd K 67.675(4) 1_554 9_554 ?
Cd Cd K 82.636(11) 25 9_554 ?
Cd Cd K 60.686(5) 25_554 9_554 ?
Cd Cd K 125.091(8) 18 9_554 ?
Cd Cd K 82.156(9) 2_565 9_554 ?
Cd Cd K 158.726(4) 18_556 9_554 ?
Cd Cd K 60.431(6) 2_564 9_554 ?
K Cd K 22.326(4) 10_554 9_554 ?
K Cd K 131.179(11) . 9_554 ?
K Cd K 117.694(9) 2_554 9_554 ?
K Cd K 44.651(9) 9 9_554 ?
K Cd K 138.882(12) 2 9_554 ?
Cd Cd Cd 90.0 1_556 17_565 ?
Cd Cd Cd 90.0 1_554 17_565 ?
Cd Cd Cd 151.593(9) 25 17_565 ?
Cd Cd Cd 151.593(9) 25_554 17_565 ?
Cd Cd Cd 51.377(3) 18 17_565 ?
Cd Cd Cd 51.377(3) 2_565 17_565 ?
Cd Cd Cd 51.377(3) 18_556 17_565 ?
Cd Cd Cd 51.377(3) 2_564 17_565 ?
K Cd Cd 112.311(6) 10_554 17_565 ?
K Cd Cd 112.311(6) . 17_565 ?
K Cd Cd 110.559(6) 2_554 17_565 ?
K Cd Cd 110.559(6) 9 17_565 ?
K Cd Cd 110.559(6) 2 17_565 ?
K Cd Cd 110.559(6) 9_554 17_565 ?
Cd Cd K 50.604(6) 1_556 10 ?
Cd Cd K 129.397(6) 1_554 10 ?
Cd Cd K 55.945(4) 25 10 ?
Cd Cd K 92.516(12) 25_554 10 ?
Cd Cd K 158.061(8) 18 10 ?
Cd Cd K 55.851(4) 2_565 10 ?
Cd Cd K 109.337(10) 18_556 10 ?
Cd Cd K 92.011(10) 2_564 10 ?
K Cd K 39.397(6) 10_554 10 ?
K Cd K 123.369(8) . 10 ?
K Cd K 138.582(10) 2_554 10 ?
K Cd K 17.071(1) 9 10 ?
K Cd K 105.528(9) 2 10 ?
K Cd K 61.722(10) 9_554 10 ?
Cd Cd K 107.059(5) 17_565 10 ?
Cd Cd K 129.397(6) 1_556 1_554 ?
Cd Cd K 50.604(6) 1_554 1_554 ?
Cd Cd K 92.516(12) 25 1_554 ?
Cd Cd K 55.945(4) 25_554 1_554 ?
Cd Cd K 55.851(4) 18 1_554 ?
Cd Cd K 158.061(8) 2_565 1_554 ?
Cd Cd K 92.011(10) 18_556 1_554 ?
Cd Cd K 109.337(10) 2_564 1_554 ?
K Cd K 123.369(8) 10_554 1_554 ?
K Cd K 39.397(6) . 1_554 ?
K Cd K 17.071(1) 2_554 1_554 ?
K Cd K 138.582(10) 9 1_554 ?
K Cd K 61.722(10) 2 1_554 ?
K Cd K 105.528(9) 9_554 1_554 ?
Cd Cd K 107.059(5) 17_565 1_554 ?
K Cd K 145.881(11) 10 1_554 ?
Cd Cd K 129.397(6) 1_556 10_553 ?
Cd Cd K 50.604(6) 1_554 10_553 ?
Cd Cd K 92.516(12) 25 10_553 ?
Cd Cd K 55.945(4) 25_554 10_553 ?
Cd Cd K 109.337(10) 18 10_553 ?
Cd Cd K 92.011(10) 2_565 10_553 ?
Cd Cd K 158.061(8) 18_556 10_553 ?
Cd Cd K 55.851(4) 2_564 10_553 ?
K Cd K 39.397(6) 10_554 10_553 ?
K Cd K 123.369(8) . 10_553 ?
K Cd K 105.528(9) 2_554 10_553 ?
K Cd K 61.722(10) 9 10_553 ?
K Cd K 138.582(10) 2 10_553 ?
K Cd K 17.071(1) 9_554 10_553 ?
Cd Cd K 107.060(6) 17_565 10_553 ?
K Cd K 78.793(12) 10 10_553 ?
K Cd K 91.274(11) 1_554 10_553 ?
Cd Cd K 50.604(6) 1_556 1_556 ?
Cd Cd K 129.397(6) 1_554 1_556 ?
Cd Cd K 55.945(4) 25 1_556 ?
Cd Cd K 92.516(12) 25_554 1_556 ?
Cd Cd K 92.011(10) 18 1_556 ?
Cd Cd K 109.337(10) 2_565 1_556 ?
Cd Cd K 55.851(4) 18_556 1_556 ?
Cd Cd K 158.061(8) 2_564 1_556 ?
K Cd K 123.369(8) 10_554 1_556 ?
K Cd K 39.397(6) . 1_556 ?
K Cd K 61.722(10) 2_554 1_556 ?
K Cd K 105.528(9) 9 1_556 ?
K Cd K 17.071(1) 2 1_556 ?
K Cd K 138.582(10) 9_554 1_556 ?
Cd Cd K 107.060(6) 17_565 1_556 ?
K Cd K 91.274(11) 10 1_556 ?
K Cd K 78.793(12) 1_554 1_556 ?
K Cd K 145.881(11) 10_553 1_556 ?
Cd Cd Cd 53.027(8) 1_556 17_566 ?
Cd Cd Cd 126.971(8) 1_554 17_566 ?
Cd Cd Cd 114.621(11) 25 17_566 ?
Cd Cd Cd 171.435(14) 25_554 17_566 ?
Cd Cd Cd 77.521(12) 18 17_566 ?
Cd Cd Cd 38.622(3) 2_565 17_566 ?
Cd Cd Cd 38.622(3) 18_556 17_566 ?
Cd Cd Cd 77.521(13) 2_564 17_566 ?
K Cd Cd 107.656(4) 10_554 17_566 ?
K Cd Cd 107.656(4) . 17_566 ?
K Cd Cd 120.599(6) 2_554 17_566 ?
K Cd Cd 92.986(6) 9 17_566 ?
K Cd Cd 92.986(6) 2 17_566 ?
K Cd Cd 120.599(6) 9_554 17_566 ?
Cd Cd Cd 36.972(8) 17_565 17_566 ?
K Cd Cd 81.527(8) 10 17_566 ?
K Cd Cd 128.031(8) 1_554 17_566 ?
K Cd Cd 128.031(8) 10_553 17_566 ?
K Cd Cd 81.527(8) 1_556 17_566 ?
Cd Cd Cd 126.971(8) 1_556 17_564 ?
Cd Cd Cd 53.027(8) 1_554 17_564 ?
Cd Cd Cd 171.435(14) 25 17_564 ?
Cd Cd Cd 114.621(11) 25_554 17_564 ?
Cd Cd Cd 38.622(3) 18 17_564 ?
Cd Cd Cd 77.521(12) 2_565 17_564 ?
Cd Cd Cd 77.521(13) 18_556 17_564 ?
Cd Cd Cd 38.622(3) 2_564 17_564 ?
K Cd Cd 107.656(4) 10_554 17_564 ?
K Cd Cd 107.656(4) . 17_564 ?
K Cd Cd 92.986(6) 2_554 17_564 ?
K Cd Cd 120.599(6) 9 17_564 ?
K Cd Cd 120.599(6) 2 17_564 ?
K Cd Cd 92.986(6) 9_554 17_564 ?
Cd Cd Cd 36.972(8) 17_565 17_564 ?
K Cd Cd 128.031(8) 10 17_564 ?
K Cd Cd 81.527(8) 1_554 17_564 ?
K Cd Cd 81.527(8) 10_553 17_564 ?
K Cd Cd 128.031(8) 1_556 17_564 ?
Cd Cd Cd 73.94(2) 17_566 17_564 ?
Cd Cd Cd 90.0 1_556 26_545 ?
Cd Cd Cd 90.0 1_554 26_545 ?
Cd Cd Cd 35.755(10) 25 26_545 ?
Cd Cd Cd 35.755(10) 25_554 26_545 ?
Cd Cd Cd 109.580(5) 18 26_545 ?
Cd Cd Cd 144.751(9) 2_565 26_545 ?
Cd Cd Cd 109.580(5) 18_556 26_545 ?
Cd Cd Cd 144.751(9) 2_564 26_545 ?
K Cd Cd 90.379(13) 10_554 26_545 ?
K Cd Cd 45.0 . 26_545 ?
K Cd Cd 49.149(1) 2_554 26_545 ?
K Cd Cd 90.350(12) 9 26_545 ?
K Cd Cd 49.149(1) 2 26_545 ?
K Cd Cd 90.350(12) 9_554 26_545 ?
Cd Cd Cd 157.311(6) 17_565 26_545 ?
K Cd Cd 90.293(10) 10 26_545 ?
K Cd Cd 56.878(4) 1_554 26_545 ?
K Cd Cd 90.293(10) 10_553 26_545 ?
K Cd Cd 56.878(4) 1_556 26_545 ?
Cd Cd Cd 137.485(5) 17_566 26_545 ?
Cd Cd Cd 137.485(5) 17_564 26_545 ?
Cd Cd Cd 90.0 1_556 10_554 ?
Cd Cd Cd 90.0 1_554 10_554 ?
Cd Cd Cd 35.755(11) 25 10_554 ?
Cd Cd Cd 35.755(11) 25_554 10_554 ?
Cd Cd Cd 144.751(9) 18 10_554 ?
Cd Cd Cd 109.580(5) 2_565 10_554 ?
Cd Cd Cd 144.751(9) 18_556 10_554 ?
Cd Cd Cd 109.580(5) 2_564 10_554 ?
K Cd Cd 45.0 10_554 10_554 ?
K Cd Cd 90.379(13) . 10_554 ?
K Cd Cd 90.350(12) 2_554 10_554 ?
K Cd Cd 49.149(1) 9 10_554 ?
K Cd Cd 90.350(12) 2 10_554 ?
K Cd Cd 49.149(1) 9_554 10_554 ?
Cd Cd Cd 157.311(6) 17_565 10_554 ?
K Cd Cd 56.878(4) 10 10_554 ?
K Cd Cd 90.293(10) 1_554 10_554 ?
K Cd Cd 56.878(4) 10_553 10_554 ?
K Cd Cd 90.293(10) 1_556 10_554 ?
Cd Cd Cd 137.485(5) 17_566 10_554 ?
Cd Cd Cd 137.485(5) 17_564 10_554 ?
Cd Cd Cd 45.378(13) 26_545 10_554 ?
Cd Cd Cd 90.0 1_556 26 ?
Cd Cd Cd 90.0 1_554 26 ?
Cd Cd Cd 109.833(4) 25 26 ?
Cd Cd Cd 109.833(4) 25_554 26 ?
Cd Cd Cd 109.579(5) 18 26 ?
Cd Cd Cd 35.250(9) 2_565 26 ?
Cd Cd Cd 109.579(5) 18_556 26 ?
Cd Cd Cd 35.250(9) 2_564 26 ?
K Cd Cd 45.0 10_554 26 ?
K Cd Cd 179.621(13) . 26 ?
K Cd Cd 157.671(5) 2_554 26 ?
K Cd Cd 49.148(1) 9 26 ?
K Cd Cd 157.671(5) 2 26 ?
K Cd Cd 49.148(1) 9_554 26 ?
Cd Cd Cd 67.311(6) 17_565 26 ?
K Cd Cd 56.877(3) 10 26 ?
K Cd Cd 140.602(6) 1_554 26 ?
K Cd Cd 56.877(4) 10_553 26 ?
K Cd Cd 140.602(6) 1_556 26 ?
Cd Cd Cd 72.051(7) 17_566 26 ?
Cd Cd Cd 72.051(7) 17_564 26 ?
Cd Cd Cd 135.379(13) 26_545 26 ?
Cd Cd Cd 90.0 10_554 26 ?
Cd Cd Cd 90.0 1_556 10_454 ?
Cd Cd Cd 90.0 1_554 10_454 ?
Cd Cd Cd 109.833(4) 25 10_454 ?
Cd Cd Cd 109.833(4) 25_554 10_454 ?
Cd Cd Cd 35.250(9) 18 10_454 ?
Cd Cd Cd 109.579(5) 2_565 10_454 ?
Cd Cd Cd 35.250(9) 18_556 10_454 ?
Cd Cd Cd 109.579(5) 2_564 10_454 ?
K Cd Cd 179.621(13) 10_554 10_454 ?
K Cd Cd 45.0 . 10_454 ?
K Cd Cd 49.148(1) 2_554 10_454 ?
K Cd Cd 157.671(5) 9 10_454 ?
K Cd Cd 49.148(1) 2 10_454 ?
K Cd Cd 157.671(5) 9_554 10_454 ?
Cd Cd Cd 67.311(6) 17_565 10_454 ?
K Cd Cd 140.602(6) 10 10_454 ?
K Cd Cd 56.877(3) 1_554 10_454 ?
K Cd Cd 140.602(6) 10_553 10_454 ?
K Cd Cd 56.877(4) 1_556 10_454 ?
Cd Cd Cd 72.051(7) 17_566 10_454 ?
Cd Cd Cd 72.051(7) 17_564 10_454 ?
Cd Cd Cd 90.0 26_545 10_454 ?
Cd Cd Cd 135.379(13) 10_554 10_454 ?
Cd Cd Cd 134.621(13) 26 10_454 ?
Cd Cd Cd 148.355(10) 1_556 25_553 ?
Cd Cd Cd 31.646(10) 1_554 25_553 ?
Cd Cd Cd 86.76(2) 25 25_553 ?
Cd Cd Cd 29.9 25_554 25_553 ?
Cd Cd Cd 85.841(9) 18 25_553 ?
Cd Cd Cd 136.677(8) 2_565 25_553 ?
Cd Cd Cd 136.677(8) 18_556 25_553 ?
Cd Cd Cd 85.841(9) 2_564 25_553 ?
K Cd Cd 78.511(6) 10_554 25_553 ?
K Cd Cd 78.511(6) . 25_553 ?
K Cd Cd 59.494(5) 2_554 25_553 ?
K Cd Cd 97.998(10) 9 25_553 ?
K Cd Cd 97.998(10) 2 25_553 ?
K Cd Cd 59.494(5) 9_554 25_553 ?
Cd Cd Cd 121.646(10) 17_565 25_553 ?
K Cd Cd 112.730(12) 10 25_553 ?
K Cd Cd 46.034(5) 1_554 25_553 ?
K Cd Cd 46.034(5) 10_553 25_553 ?
K Cd Cd 112.730(12) 1_556 25_553 ?
Cd Cd Cd 158.618(14) 17_566 25_553 ?
Cd Cd Cd 84.674(11) 17_564 25_553 ?
Cd Cd Cd 61.049(10) 26_545 25_553 ?
Cd Cd Cd 61.049(10) 10_554 25_553 ?
Cd Cd Cd 101.676(2) 26 25_553 ?
Cd Cd Cd 101.676(1) 10_454 25_553 ?
Cd Cd Cd 147.944(8) 1_556 18_554 ?
Cd Cd Cd 32.055(8) 1_554 18_554 ?
Cd Cd Cd 137.164(9) 25 18_554 ?
Cd Cd Cd 85.808(9) 25_554 18_554 ?
Cd Cd Cd 29.918(1) 18 18_554 ?
Cd Cd Cd 113.468(8) 2_565 18_554 ?
Cd Cd Cd 85.971(15) 18_556 18_554 ?
Cd Cd Cd 66.531(8) 2_564 18_554 ?
K Cd Cd 119.318(6) 10_554 18_554 ?
K Cd Cd 78.187(6) . 18_554 ?
K Cd Cd 59.248(6) 2_554 18_554 ?
K Cd Cd 140.797(4) 9 18_554 ?
K Cd Cd 97.619(8) 2 18_554 ?
K Cd Cd 97.527(10) 9_554 18_554 ?
Cd Cd Cd 67.958(5) 17_565 18_554 ?
K Cd Cd 156.393(3) 10 18_554 ?
K Cd Cd 45.883(6) 1_554 18_554 ?
K Cd Cd 80.821(11) 10_553 18_554 ?
K Cd Cd 112.316(10) 1_556 18_554 ?
Cd Cd Cd 102.117(14) 17_566 18_554 ?
Cd Cd Cd 35.947(4) 17_564 18_554 ?
Cd Cd Cd 101.624(2) 26_545 18_554 ?
Cd Cd Cd 119.407(8) 10_554 18_554 ?
Cd Cd Cd 101.623(3) 26 18_554 ?
Cd Cd Cd 60.593(8) 10_454 18_554 ?
Cd Cd Cd 58.358(9) 25_553 18_554 ?
Cd Cd Cd 147.944(8) 1_556 2_563 ?
Cd Cd Cd 32.055(8) 1_554 2_563 ?
Cd Cd Cd 137.164(9) 25 2_563 ?
Cd Cd Cd 85.808(9) 25_554 2_563 ?
Cd Cd Cd 66.531(8) 18 2_563 ?
Cd Cd Cd 85.971(15) 2_565 2_563 ?
Cd Cd Cd 113.468(8) 18_556 2_563 ?
Cd Cd Cd 29.918(1) 2_564 2_563 ?
K Cd Cd 78.187(5) 10_554 2_563 ?
K Cd Cd 119.318(6) . 2_563 ?
K Cd Cd 97.527(10) 2_554 2_563 ?
K Cd Cd 97.619(8) 9 2_563 ?
K Cd Cd 140.797(4) 2 2_563 ?
K Cd Cd 59.248(6) 9_554 2_563 ?
Cd Cd Cd 67.958(5) 17_565 2_563 ?
K Cd Cd 112.316(10) 10 2_563 ?
K Cd Cd 80.821(11) 1_554 2_563 ?
K Cd Cd 45.883(6) 10_553 2_563 ?
K Cd Cd 156.393(3) 1_556 2_563 ?
Cd Cd Cd 102.117(14) 17_566 2_563 ?
Cd Cd Cd 35.947(4) 17_564 2_563 ?
Cd Cd Cd 119.407(8) 26_545 2_563 ?
Cd Cd Cd 101.624(2) 10_554 2_563 ?
Cd Cd Cd 60.593(9) 26 2_563 ?
Cd Cd Cd 101.623(2) 10_454 2_563 ?
Cd Cd Cd 58.358(9) 25_553 2_563 ?
Cd Cd Cd 44.084(10) 18_554 2_563 ?
Cd Cd K 140.934(6) 1_556 2_553 ?
Cd Cd K 39.067(6) 1_554 2_553 ?
Cd Cd K 99.145(12) 25 2_553 ?
Cd Cd K 54.563(5) 25_554 2_553 ?
Cd Cd K 54.591(4) 18 2_553 ?
Cd Cd K 151.412(8) 2_565 2_553 ?
Cd Cd K 98.640(10) 18_556 2_553 ?
Cd Cd K 98.537(10) 2_564 2_553 ?
K Cd K 116.652(7) 10_554 2_553 ?
K Cd K 50.933(6) . 2_553 ?
K Cd K 28.608(1) 2_554 2_553 ?
K Cd K 135.226(8) 9 2_553 ?
K Cd K 73.259(10) 2 2_553 ?
K Cd K 96.893(9) 9_554 2_553 ?
Cd Cd K 103.842(5) 17_565 2_553 ?
K Cd K 147.079(9) 10 2_553 ?
K Cd K 11.5 1_554 2_553 ?
K Cd K 81.597(10) 10_553 2_553 ?
K Cd K 90.330(12) 1_556 2_553 ?
Cd Cd K 131.155(9) 17_566 2_553 ?
Cd Cd K 73.990(8) 17_564 2_553 ?
Cd Cd K 63.536(4) 26_545 2_553 ?
Cd Cd K 90.239(8) 10_554 2_553 ?
Cd Cd K 129.066(6) 26 2_553 ?
Cd Cd K 63.536(4) 10_454 2_553 ?
Cd Cd K 38.141(5) 25_553 2_553 ?
Cd Cd K 38.089(5) 18_554 2_553 ?
Cd Cd K 69.547(11) 2_563 2_553 ?
Cd Cd K 140.934(6) 1_556 9_553 ?
Cd Cd K 39.067(6) 1_554 9_553 ?
Cd Cd K 99.145(12) 25 9_553 ?
Cd Cd K 54.563(5) 25_554 9_553 ?
Cd Cd K 98.537(10) 18 9_553 ?
Cd Cd K 98.640(10) 2_565 9_553 ?
Cd Cd K 151.412(8) 18_556 9_553 ?
Cd Cd K 54.591(4) 2_564 9_553 ?
K Cd K 50.933(6) 10_554 9_553 ?
K Cd K 116.652(7) . 9_553 ?
K Cd K 96.893(9) 2_554 9_553 ?
K Cd K 73.259(10) 9 9_553 ?
K Cd K 135.226(8) 2 9_553 ?
K Cd K 28.608(1) 9_554 9_553 ?
Cd Cd K 103.842(5) 17_565 9_553 ?
K Cd K 90.330(12) 10 9_553 ?
K Cd K 81.597(10) 1_554 9_553 ?
K Cd K 11.5 10_553 9_553 ?
K Cd K 147.079(9) 1_556 9_553 ?
Cd Cd K 131.155(9) 17_566 9_553 ?
Cd Cd K 73.990(8) 17_564 9_553 ?
Cd Cd K 90.239(8) 26_545 9_553 ?
Cd Cd K 63.536(4) 10_554 9_553 ?
Cd Cd K 63.536(4) 26 9_553 ?
Cd Cd K 129.066(6) 10_454 9_553 ?
Cd Cd K 38.141(5) 25_553 9_553 ?
Cd Cd K 69.547(11) 18_554 9_553 ?
Cd Cd K 38.089(5) 2_563 9_553 ?
K Cd K 71.330(11) 2_553 9_553 ?
K K K 180.0 2 2_554 ?
K K K 0.0 2 1_556 ?
K K K 180.0 2_554 1_556 ?
K K K 180.0 2 1_554 ?
K K K 0.0 2_554 1_554 ?
K K K 180.0 1_556 1_554 ?
K K Cd 90.0 2 . ?
K K Cd 90.0 2_554 . ?
K K Cd 90.0 1_556 . ?
K K Cd 90.0 1_554 . ?
K K Cd 90.0 2 17 ?
K K Cd 90.0 2_554 17 ?
K K Cd 90.0 1_556 17 ?
K K Cd 90.0 1_554 17 ?
Cd K Cd 180.0 . 17 ?
K K Cd 90.0 2 26_545 ?
K K Cd 90.0 2_554 26_545 ?
K K Cd 90.0 1_556 26_545 ?
K K Cd 90.0 1_554 26_545 ?
Cd K Cd 90.0 . 26_545 ?
Cd K Cd 90.0 17 26_545 ?
K K Cd 90.0 2 10_454 ?
K K Cd 90.0 2_554 10_454 ?
K K Cd 90.0 1_556 10_454 ?
K K Cd 90.0 1_554 10_454 ?
Cd K Cd 90.0 . 10_454 ?
Cd K Cd 90.0 17 10_454 ?
Cd K Cd 180.0 26_545 10_454 ?
K K Cd 67.674(4) 2 25 ?
K K Cd 112.326(4) 2_554 25 ?
K K Cd 67.674(4) 1_556 25 ?
K K Cd 112.326(4) 1_554 25 ?
Cd K Cd 48.821(11) . 25 ?
Cd K Cd 131.178(11) 17 25 ?
Cd K Cd 49.476(12) 26_545 25 ?
Cd K Cd 130.524(12) 10_454 25 ?
K K Cd 112.326(4) 2 9_444 ?
K K Cd 67.674(4) 2_554 9_444 ?
K K Cd 112.326(4) 1_556 9_444 ?
K K Cd 67.674(4) 1_554 9_444 ?
Cd K Cd 131.179(11) . 9_444 ?
Cd K Cd 48.822(11) 17 9_444 ?
Cd K Cd 130.524(12) 26_545 9_444 ?
Cd K Cd 49.476(12) 10_454 9_444 ?
Cd K Cd 180.0 25 9_444 ?
K K Cd 67.674(4) 2 18_556 ?
K K Cd 112.326(4) 2_554 18_556 ?
K K Cd 67.674(4) 1_556 18_556 ?
K K Cd 112.326(4) 1_554 18_556 ?
Cd K Cd 49.476(12) . 18_556 ?
Cd K Cd 130.524(12) 17 18_556 ?
Cd K Cd 131.178(11) 26_545 18_556 ?
Cd K Cd 48.822(11) 10_454 18_556 ?
Cd K Cd 81.703(3) 25 18_556 ?
Cd K Cd 98.297(3) 9_444 18_556 ?
K K Cd 67.674(4) 2 9_445 ?
K K Cd 112.326(4) 2_554 9_445 ?
K K Cd 67.674(4) 1_556 9_445 ?
K K Cd 112.326(4) 1_554 9_445 ?
Cd K Cd 131.179(11) . 9_445 ?
Cd K Cd 48.822(11) 17 9_445 ?
Cd K Cd 130.524(12) 26_545 9_445 ?
Cd K Cd 49.476(12) 10_454 9_445 ?
Cd K Cd 135.349(9) 25 9_445 ?
Cd K Cd 44.651(9) 9_444 9_445 ?
Cd K Cd 81.703(4) 18_556 9_445 ?

loop_
_geom_bond_atom_site_label_1
_geom_bond_atom_site_label_2
_geom_bond_distance
_geom_bond_site_symmetry_2
_geom_bond_publ_flag
Cd Cd 2.8779(5) 1_556 ?
Cd Cd 2.8779(5) 1_554 ?
Cd Cd 3.0247(8) 25 ?
Cd Cd 3.0247(8) 25_554 ?
Cd Cd 3.0624(6) 18 ?
Cd Cd 3.0624(6) 2_565 ?
Cd Cd 3.0624(6) 18_556 ?
Cd Cd 3.0624(6) 2_564 ?
Cd K 3.5040(4) 10_554 ?
Cd K 3.5040(4) . ?
Cd K 3.7880(4) 2_554 ?
Cd K 3.7880(4) 9 ?
Cd K 3.7880(4) 2 ?
Cd K 3.7880(4) 9_554 ?
Cd Cd 3.8230(10) 17_565 ?
Cd K 4.5344(4) 10 ?
Cd K 4.5344(5) 1_554 ?
Cd K 4.5344(4) 10_553 ?
Cd K 4.5344(4) 1_556 ?
Cd Cd 4.7851(8) 17_566 ?
Cd Cd 4.7851(8) 17_564 ?
Cd Cd 4.9555(6) 26_545 ?
Cd Cd 4.9555(6) 10_554 ?
Cd Cd 4.9555(6) 26 ?
Cd Cd 4.9555(6) 10_454 ?
Cd Cd 5.0708(8) 25_553 ?
Cd Cd 5.0934(7) 18_554 ?
Cd Cd 5.0934(7) 2_563 ?
Cd K 5.5600(6) 2_553 ?
Cd K 5.5600(6) 9_553 ?
K K 1.4389(2) 2 ?
K K 1.4389(2) 2_554 ?
K K 2.8779(5) 1_556 ?
K K 2.8779(5) 1_554 ?
K Cd 3.5041(4) 17 ?
K Cd 3.5041(4) 26_545 ?
K Cd 3.5041(4) 10_454 ?
K Cd 3.7880(4) 25 ?
K Cd 3.7880(4) 9_444 ?
K Cd 3.7880(4) 18_556 ?
K Cd 3.7880(4) 9_445 ?
